data_4061570
_journal_name_full Organometallics
_journal_paper_doi 10.1021/om050362l
_journal_year 2005
_chemical_formula_sum 'C38 H72 Si4'
_chemical_formula_weight 641.32
_space_group_IT_number 15
_symmetry_cell_setting monoclinic
_symmetry_space_group_name_Hall '-C 2yc'
_symmetry_space_group_name_H-M 'C 1 2/c 1'
_cell_angle_alpha 90.00
_cell_angle_beta 121.528(3)
_cell_angle_gamma 90.00
_cell_formula_units_Z 4
_cell_length_a 21.118(5)
_cell_length_b 13.125(3)
_cell_length_c 17.174(4)
_cell_measurement_temperature 123(2)
_cell_volume 4057.5(17)
_diffrn_ambient_temperature 123(2)
_exptl_crystal_density_diffrn 1.050
_cod_original_sg_symbol_H-M 'C 2/c'
_cod_database_code 4061570

loop_
_symmetry_equiv_pos_as_xyz
'x, y, z'
'-x, y, -z+1/2'
'x+1/2, y+1/2, z'
'-x+1/2, y+1/2, -z+1/2'
'-x, -y, -z'
'x, -y, z-1/2'
'-x+1/2, -y+1/2, -z'
'x+1/2, -y+1/2, z-1/2'

loop_
_atom_site_label
_atom_site_type_symbol
_atom_site_fract_x
_atom_site_fract_y
_atom_site_fract_z
_atom_site_U_iso_or_equiv
_atom_site_adp_type
_atom_site_occupancy
_atom_site_symmetry_multiplicity
_atom_site_calc_flag
_atom_site_refinement_flags
_atom_site_disorder_assembly
_atom_site_disorder_group
Si1 Si 0.0000 0.82347(4) 0.2500 0.01602(16) Uani 1 2 d S . .
Si2 Si 0.0000 0.62438(4) 0.2500 0.01647(15) Uani 1 2 d S . .
Si3 Si 0.11270(3) 0.39575(4) 0.32485(3) 0.03070(16) Uani 1 1 d . . .
C1 C 0.07663(8) 0.86461(11) 0.23477(9) 0.0197(3) Uani 1 1 d . . .
C2 C 0.06985(8) 0.77503(11) 0.18936(10) 0.0191(3) Uani 1 1 d . . .
C3 C -0.00593(8) 0.72324(10) 0.16537(10) 0.0164(3) Uani 1 1 d . . .
C4 C 0.03769(9) 0.49450(11) 0.27400(10) 0.0234(3) Uani 1 1 d . . .
C5 C 0.12721(9) 0.95904(12) 0.26953(11) 0.0260(3) Uani 1 1 d . . .
C6 C 0.10375(11) 1.02899(14) 0.18648(13) 0.0394(4) Uani 1 1 d . . .
H6A H 0.1151 0.9955 0.1442 0.059 Uiso 1 1 calc R . .
H6B H 0.1310 1.0935 0.2073 0.059 Uiso 1 1 calc R . .
H6C H 0.0503 1.0424 0.1553 0.059 Uiso 1 1 calc R . .
C7 C 0.21179(9) 0.94236(14) 0.32247(12) 0.0316(4) Uani 1 1 d . . .
H7A H 0.2265 0.9012 0.3770 0.047 Uiso 1 1 calc R . .
H7B H 0.2371 1.0084 0.3409 0.047 Uiso 1 1 calc R . .
H7C H 0.2257 0.9069 0.2833 0.047 Uiso 1 1 calc R . .
C8 C 0.11154(9) 1.01703(13) 0.33585(12) 0.0338(4) Uani 1 1 d . . .
H8A H 0.0585 1.0332 0.3050 0.051 Uiso 1 1 calc R . .
H8B H 0.1404 1.0803 0.3553 0.051 Uiso 1 1 calc R . .
H8C H 0.1257 0.9744 0.3894 0.051 Uiso 1 1 calc R . .
C9 C 0.12775(9) 0.72235(12) 0.17307(11) 0.0247(3) Uani 1 1 d . . .
C10 C 0.19485(9) 0.68860(15) 0.26594(11) 0.0323(4) Uani 1 1 d . . .
H10A H 0.2329 0.6588 0.2566 0.048 Uiso 1 1 calc R . .
H10B H 0.1787 0.6378 0.2938 0.048 Uiso 1 1 calc R . .
H10C H 0.2156 0.7478 0.3064 0.048 Uiso 1 1 calc R . .
C11 C 0.09781(9) 0.62527(13) 0.11533(12) 0.0305(4) Uani 1 1 d . . .
H11A H 0.0610 0.6436 0.0520 0.046 Uiso 1 1 calc R . .
H11B H 0.0744 0.5821 0.1398 0.046 Uiso 1 1 calc R . .
H11C H 0.1389 0.5881 0.1173 0.046 Uiso 1 1 calc R . .
C12 C 0.15296(10) 0.79303(15) 0.12296(12) 0.0326(4) Uani 1 1 d . . .
H12A H 0.1872 0.7562 0.1107 0.049 Uiso 1 1 calc R . .
H12B H 0.1782 0.8527 0.1611 0.049 Uiso 1 1 calc R . .
H12C H 0.1096 0.8153 0.0651 0.049 Uiso 1 1 calc R . .
C13 C -0.07205(8) 0.72067(11) 0.06270(10) 0.0203(3) Uani 1 1 d . . .
C14 C -0.14525(8) 0.73736(13) 0.06012(10) 0.0259(3) Uani 1 1 d . . .
H14A H -0.1442 0.8041 0.0865 0.039 Uiso 1 1 calc R . .
H14B H -0.1512 0.6838 0.0956 0.039 Uiso 1 1 calc R . .
H14C H -0.1870 0.7348 -0.0033 0.039 Uiso 1 1 calc R . .
C15 C -0.08190(9) 0.61766(13) 0.01383(10) 0.0275(3) Uani 1 1 d . . .
H15A H -0.1308 0.6157 -0.0427 0.041 Uiso 1 1 calc R . .
H15B H -0.0781 0.5618 0.0539 0.041 Uiso 1 1 calc R . .
H15C H -0.0430 0.6102 -0.0007 0.041 Uiso 1 1 calc R . .
C16 C -0.06450(9) 0.80595(13) 0.00710(11) 0.0283(4) Uani 1 1 d . . .
H16A H -0.1090 0.8075 -0.0544 0.042 Uiso 1 1 calc R . .
H16B H -0.0207 0.7933 0.0028 0.042 Uiso 1 1 calc R . .
H16C H -0.0590 0.8715 0.0373 0.042 Uiso 1 1 calc R . .
C17 C 0.12700(11) 0.34291(15) 0.23426(12) 0.0367(4) Uani 1 1 d . . .
H17A H 0.0800 0.3155 0.1844 0.055 Uiso 1 1 calc R . .
H17B H 0.1641 0.2884 0.2601 0.055 Uiso 1 1 calc R . .
H17C H 0.1444 0.3971 0.2107 0.055 Uiso 1 1 calc R . .
C18 C 0.08481(15) 0.29268(15) 0.37652(15) 0.0516(6) Uani 1 1 d . . .
H18A H 0.0422 0.2554 0.3279 0.077 Uiso 1 1 calc R . .
H18B H 0.0712 0.3231 0.4179 0.077 Uiso 1 1 calc R . .
H18C H 0.1265 0.2456 0.4108 0.077 Uiso 1 1 calc R . .
C19 C 0.20276(12) 0.45006(17) 0.41805(14) 0.0536(6) Uani 1 1 d . . .
H19A H 0.2400 0.3957 0.4452 0.080 Uiso 1 1 calc R . .
H19B H 0.1956 0.4802 0.4651 0.080 Uiso 1 1 calc R . .
H19C H 0.2198 0.5026 0.3927 0.080 Uiso 1 1 calc R . .

loop_
_atom_site_aniso_label
_atom_site_aniso_U_11
_atom_site_aniso_U_22
_atom_site_aniso_U_33
_atom_site_aniso_U_23
_atom_site_aniso_U_13
_atom_site_aniso_U_12
Si1 0.0150(3) 0.0143(3) 0.0173(3) 0.000 0.0074(2) 0.000
Si2 0.0180(3) 0.0140(3) 0.0169(3) 0.000 0.0088(2) 0.000
Si3 0.0429(3) 0.0233(3) 0.0236(3) 0.00242(17) 0.0157(2) 0.01463(19)
C1 0.0170(7) 0.0206(7) 0.0192(7) 0.0036(6) 0.0078(6) -0.0009(6)
C2 0.0176(7) 0.0223(8) 0.0171(7) 0.0033(5) 0.0087(6) 0.0000(5)
C3 0.0168(7) 0.0160(7) 0.0171(7) 0.0005(5) 0.0093(6) 0.0000(5)
C4 0.0335(8) 0.0179(7) 0.0180(7) 0.0005(6) 0.0129(6) 0.0031(6)
C5 0.0236(7) 0.0217(8) 0.0286(8) -0.0004(6) 0.0108(6) -0.0062(6)
C6 0.0403(10) 0.0277(9) 0.0405(10) 0.0077(8) 0.0144(8) -0.0116(8)
C7 0.0223(8) 0.0357(9) 0.0333(9) -0.0061(7) 0.0121(7) -0.0101(7)
C8 0.0285(8) 0.0237(8) 0.0435(10) -0.0102(7) 0.0149(8) -0.0067(7)
C9 0.0215(7) 0.0304(9) 0.0260(8) -0.0022(6) 0.0149(7) -0.0011(6)
C10 0.0239(8) 0.0414(10) 0.0331(9) 0.0005(7) 0.0158(7) 0.0082(7)
C11 0.0291(8) 0.0315(9) 0.0381(9) -0.0066(7) 0.0225(7) 0.0009(7)
C12 0.0298(9) 0.0441(10) 0.0310(9) -0.0032(8) 0.0208(7) -0.0067(7)
C13 0.0198(7) 0.0220(8) 0.0178(7) 0.0008(5) 0.0089(6) -0.0014(5)
C14 0.0176(7) 0.0341(9) 0.0205(8) -0.0034(6) 0.0061(6) -0.0016(6)
C15 0.0280(8) 0.0295(8) 0.0209(8) -0.0054(6) 0.0099(7) -0.0033(6)
C16 0.0275(8) 0.0310(9) 0.0212(8) 0.0071(7) 0.0092(6) -0.0020(7)
C17 0.0431(10) 0.0366(10) 0.0347(9) -0.0010(8) 0.0233(8) 0.0091(8)
C18 0.0886(17) 0.0355(11) 0.0489(12) 0.0213(9) 0.0487(13) 0.0319(11)
C19 0.0478(12) 0.0483(12) 0.0363(10) -0.0048(9) 0.0022(9) 0.0264(10)

loop_
_geom_bond_atom_site_label_1
_geom_bond_atom_site_label_2
_geom_bond_distance
_geom_bond_site_symmetry_2
_geom_bond_publ_flag
Si1 C1 1.8497(14) . ?
Si1 C1 1.8497(14) 2 ?
Si1 C3 1.9154(14) . ?
Si1 C3 1.9154(14) 2 ?
Si1 C2 2.2960(15) . ?
Si1 C2 2.2960(15) 2 ?
Si1 Si2 2.6130(10) . ?
Si2 C4 1.8347(16) 2 ?
Si2 C4 1.8347(16) . ?
Si2 C3 1.9030(14) 2 ?
Si2 C3 1.9030(14) . ?
Si3 C17 1.8667(17) . ?
Si3 C4 1.8722(16) . ?
Si3 C19 1.872(2) . ?
Si3 C18 1.874(2) . ?
C1 C2 1.376(2) . ?
C1 C5 1.538(2) . ?
C2 C9 1.552(2) . ?
C2 C3 1.5821(19) . ?
C3 C13 1.576(2) . ?
C4 C4 1.357(3) 2 ?
C5 C7 1.538(2) . ?
C5 C8 1.543(2) . ?
C5 C6 1.544(2) . ?
C9 C11 1.533(2) . ?
C9 C12 1.538(2) . ?
C9 C10 1.544(2) . ?
C13 C16 1.533(2) . ?
C13 C14 1.539(2) . ?
C13 C15 1.547(2) . ?
